data_7057664
loop_
_publ_author_name
'Kaushal, Mani'
'Lobana, Tarlok S.'
'Nim, Lovedeep'
'Kaur, Jaskamal'
'Bala, Ritu'
'Hundal, Geeta'
'Arora, Daljit S.'
'Garcia-Santos, Isabel'
'Duff, Courtney E.'
'Jasinski, Jerry P.'

_publ_section_title
;
 Synthesis, structures, antimicrobial activity and biosafety evaluation of
 pyridine-2-formaldehyde-N-susbtituted-thiosemicarbazonates of copper(ii)
;
_journal_issue 19
_journal_name_full 'New Journal of Chemistry'
_journal_page_first 15879
_journal_paper_doi 10.1039/C8NJ03619E
_journal_volume 42
_journal_year 2018
_chemical_formula_moiety 'C18 H22 Cu2 I2 N8 S2'
_chemical_formula_sum 'C18 H22 Cu2 I2 N8 S2'
_chemical_formula_weight 795.43
_space_group_crystal_system monoclinic
_space_group_IT_number 14
_space_group_name_Hall '-P 2ybc'
_space_group_name_H-M_alt 'P 1 21/c 1'
_symmetry_space_group_name_Hall '-P 2ybc'
_symmetry_space_group_name_H-M 'P 1 21/c 1'
_atom_sites_solution_hydrogens mixed
_audit_creation_method SHELXL-2018/3
_audit_update_record
;
2018-07-16 deposited with the CCDC.
2018-08-23 downloaded from the CCDC.
;
_cell_angle_alpha 90
_cell_angle_beta 110.919(4)
_cell_angle_gamma 90
_cell_formula_units_Z 4
_cell_length_a 14.484(2)
_cell_length_b 17.112(4)
_cell_length_c 10.824(5)
_cell_measurement_reflns_used 9562
_cell_measurement_temperature 100(2)
_cell_measurement_theta_max 27.56
_cell_measurement_theta_min 2.34
_cell_volume 2505.9(13)
_computing_cell_refinement 'Bruker SAINT'
_computing_data_collection 'Bruker APEX2'
_computing_data_reduction 'Bruker SAINT'
_computing_molecular_graphics 'Bruker SHELXTL'
_computing_publication_material 'Bruker SHELXTL'
_computing_structure_refinement 'SHELXL-2018/3 (Sheldrick, 2018)'
_computing_structure_solution 'SHELXT 2014/4 (Sheldrick, 2014)'
_diffrn_ambient_temperature 100(2)
_diffrn_measured_fraction_theta_full 1.000
_diffrn_measured_fraction_theta_max 0.993
_diffrn_measurement_device_type 'Bruker APEX-II CCD'
_diffrn_measurement_method '\f and \w scans'
_diffrn_radiation_type MoK\a
_diffrn_radiation_wavelength 0.71073
_diffrn_reflns_av_R_equivalents 0.0613
_diffrn_reflns_av_unetI/netI 0.0335
_diffrn_reflns_Laue_measured_fraction_full 1.000
_diffrn_reflns_Laue_measured_fraction_max 0.993
_diffrn_reflns_limit_h_max 18
_diffrn_reflns_limit_h_min -18
_diffrn_reflns_limit_k_max 22
_diffrn_reflns_limit_k_min -22
_diffrn_reflns_limit_l_max 13
_diffrn_reflns_limit_l_min -14
_diffrn_reflns_number 43695
_diffrn_reflns_point_group_measured_fraction_full 1.000
_diffrn_reflns_point_group_measured_fraction_max 0.993
_diffrn_reflns_theta_full 25.242
_diffrn_reflns_theta_max 27.611
_diffrn_reflns_theta_min 1.505
_diffrn_source 'fine-focus sealed tube'
_exptl_absorpt_coefficient_mu 4.352
_exptl_absorpt_correction_T_max 0.551
_exptl_absorpt_correction_T_min 0.470
_exptl_absorpt_correction_type multi-scan
_exptl_absorpt_process_details 'SADABS-2014/5 - Bruker AXS area detector scaling and absorption correction'
_exptl_crystal_colour black
_exptl_crystal_density_diffrn 2.108
_exptl_crystal_density_method 'not measured'
_exptl_crystal_description needle
_exptl_crystal_F_000 1528
_exptl_crystal_size_max 0.200
_exptl_crystal_size_mid 0.190
_exptl_crystal_size_min 0.160
_refine_diff_density_max 0.455
_refine_diff_density_min -0.580
_refine_diff_density_rms 0.115
_refine_ls_extinction_method none
_refine_ls_goodness_of_fit_ref 1.020
_refine_ls_hydrogen_treatment mixed
_refine_ls_matrix_type full
_refine_ls_number_parameters 295
_refine_ls_number_reflns 5775
_refine_ls_number_restraints 2
_refine_ls_restrained_S_all 1.020
_refine_ls_R_factor_all 0.0239
_refine_ls_R_factor_gt 0.0216
_refine_ls_shift/su_max 0.002
_refine_ls_shift/su_mean 0.000
_refine_ls_structure_factor_coef Fsqd
_refine_ls_weighting_details 'w=1/[\s^2^(Fo^2^)+(0.0229P)^2^+2.2913P] where P=(Fo^2^+2Fc^2^)/3'
_refine_ls_weighting_scheme calc
_refine_ls_wR_factor_gt 0.0546
_refine_ls_wR_factor_ref 0.0560
_reflns_Friedel_coverage 0.000
_reflns_number_gt 5369
_reflns_number_total 5775
_reflns_threshold_expression 'I > 2\s(I)'
_cod_data_source_file c8nj03619e2.cif
_cod_data_source_block 2
_cod_depositor_comments 'Adding full bibliography for 7057663--7057667.cif.'
_cod_database_code 7057664
_shelx_shelxl_version_number 2018/3
_shelx_space_group_comment
;
The symmetry employed for this shelxl refinement is uniquely defined
by the following loop, which should always be used as a source of
symmetry information in preference to the above space-group names.
They are only intended as comments.
;
_shelx_estimated_absorpt_t_min 0.477
_shelx_estimated_absorpt_t_max 0.543

loop_
_space_group_symop_operation_xyz
'x, y, z'
'-x, y+1/2, -z+1/2'
'-x, -y, -z'
'x, -y-1/2, z-1/2'

loop_
_atom_site_label
_atom_site_type_symbol
_atom_site_fract_x
_atom_site_fract_y
_atom_site_fract_z
_atom_site_U_iso_or_equiv
_atom_site_adp_type
_atom_site_occupancy
_atom_site_site_symmetry_order
_atom_site_calc_flag
_atom_site_refinement_flags_posn
_atom_site_refinement_flags_adp
C1 C 0.46748(18) 0.13305(14) 0.4997(2) 0.0168(5) Uani 1 1 d . .
H1 H 0.482654 0.089755 0.455402 0.020 Uiso 1 1 calc R U
C2 C 0.37239(18) 0.16342(15) 0.4523(2) 0.0195(5) Uani 1 1 d . .
H2 H 0.323466 0.141436 0.376398 0.023 Uiso 1 1 calc R U
C3 C 0.34986(18) 0.22613(14) 0.5170(2) 0.0194(5) Uani 1 1 d . .
H3 H 0.285117 0.247620 0.486205 0.023 Uiso 1 1 calc R U
C4 C 0.42253(18) 0.25727(14) 0.6269(2) 0.0179(5) Uani 1 1 d . .
H4 H 0.408699 0.300898 0.671739 0.021 Uiso 1 1 calc R U
C5 C 0.51593(17) 0.22380(13) 0.6707(2) 0.0139(4) Uani 1 1 d . .
C6 C 0.59601(18) 0.24979(13) 0.7871(2) 0.0158(4) Uani 1 1 d . .
H6 H 0.588916 0.292921 0.838204 0.019 Uiso 1 1 calc R U
C7 C 0.83399(17) 0.18821(13) 0.9415(2) 0.0136(4) Uani 1 1 d . .
C8 C 0.92342(18) 0.26514(14) 1.1404(2) 0.0176(5) Uani 1 1 d . .
H8A H 0.885608 0.248278 1.195982 0.021 Uiso 1 1 calc R U
H8B H 0.893659 0.314174 1.095014 0.021 Uiso 1 1 calc R U
C9 C 1.0301(2) 0.27959(18) 1.2269(3) 0.0339(7) Uani 1 1 d . .
H9A H 1.032981 0.320066 1.292220 0.051 Uiso 1 1 calc R U
H9B H 1.059106 0.231146 1.272585 0.051 Uiso 1 1 calc R U
H9C H 1.067142 0.296921 1.171803 0.051 Uiso 1 1 calc R U
C10 C 0.95757(18) 0.00892(15) 1.1845(2) 0.0195(5) Uani 1 1 d . .
H10 H 0.980421 -0.024007 1.130798 0.023 Uiso 1 1 calc R U
C11 C 1.0241(2) 0.03267(17) 1.3061(3) 0.0248(5) Uani 1 1 d . .
H11 H 1.091070 0.016133 1.335394 0.030 Uiso 1 1 calc R U
C12 C 0.9908(2) 0.08096(17) 1.3839(3) 0.0257(6) Uani 1 1 d . .
H12 H 1.034920 0.097681 1.467961 0.031 Uiso 1 1 calc R U
C13 C 0.8932(2) 0.10480(15) 1.3388(2) 0.0206(5) Uani 1 1 d . .
H13 H 0.869411 0.138411 1.390657 0.025 Uiso 1 1 calc R U
C14 C 0.83057(18) 0.07851(14) 1.2160(2) 0.0152(4) Uani 1 1 d . .
C15 C 0.72662(18) 0.09966(14) 1.1598(2) 0.0169(5) Uani 1 1 d . .
H15 H 0.696557 0.132328 1.205675 0.020 Uiso 1 1 calc R U
C16 C 0.54070(17) 0.05358(12) 0.8709(2) 0.0132(4) Uani 1 1 d . .
C17 C 0.38240(18) 0.11215(14) 0.8538(2) 0.0181(5) Uani 1 1 d . .
H17A H 0.409179 0.165954 0.869917 0.022 Uiso 1 1 calc R U
H17B H 0.383380 0.090488 0.939066 0.022 Uiso 1 1 calc R U
C18 C 0.27667(19) 0.11444(15) 0.7563(3) 0.0218(5) Uani 1 1 d . .
H18A H 0.236456 0.146868 0.792231 0.033 Uiso 1 1 calc R U
H18B H 0.275544 0.136658 0.672299 0.033 Uiso 1 1 calc R U
H18C H 0.249775 0.061283 0.741366 0.033 Uiso 1 1 calc R U
N1 N 0.67754(14) 0.21133(11) 0.81768(19) 0.0139(4) Uani 1 1 d . .
N2 N 0.75658(15) 0.23300(11) 0.92548(19) 0.0156(4) Uani 1 1 d . .
N3 N 0.91767(15) 0.20468(12) 1.04198(19) 0.0162(4) Uani 1 1 d D .
H31 H 0.9688(17) 0.1769(15) 1.049(3) 0.019 Uiso 1 1 d D U
N4 N 0.53836(15) 0.16261(11) 0.60557(18) 0.0141(4) Uani 1 1 d . .
N5 N 0.86269(15) 0.03040(11) 1.13971(18) 0.0142(4) Uani 1 1 d . .
N6 N 0.67767(14) 0.07176(11) 1.04487(18) 0.0130(4) Uani 1 1 d . .
N7 N 0.57952(14) 0.08816(12) 0.98718(19) 0.0153(4) Uani 1 1 d . .
N8 N 0.44461(15) 0.06421(12) 0.8033(2) 0.0152(4) Uani 1 1 d D .
H81 H 0.417(2) 0.0416(16) 0.729(2) 0.018 Uiso 1 1 d D U
S1 S 0.83564(4) 0.10757(3) 0.84091(5) 0.01238(11) Uani 1 1 d . .
S2 S 0.60660(4) -0.00394(3) 0.79539(5) 0.01353(11) Uani 1 1 d . .
Cu1 Cu 0.67796(2) 0.12334(2) 0.69747(3) 0.01210(6) Uani 1 1 d . .
Cu2 Cu 0.75449(2) 0.00559(2) 0.96442(3) 0.01230(6) Uani 1 1 d . .
I1 I 0.70095(2) 0.04886(2) 0.50202(2) 0.01536(5) Uani 1 1 d . .
I2 I 0.82854(2) -0.12155(2) 0.90693(2) 0.01607(5) Uani 1 1 d . .

loop_
_atom_site_aniso_label
_atom_site_aniso_U_11
_atom_site_aniso_U_22
_atom_site_aniso_U_33
_atom_site_aniso_U_23
_atom_site_aniso_U_13
_atom_site_aniso_U_12
C1 0.0172(12) 0.0169(11) 0.0149(11) -0.0005(8) 0.0040(9) -0.0003(9)
C2 0.0155(12) 0.0230(12) 0.0164(12) 0.0027(9) 0.0014(9) -0.0014(9)
C3 0.0144(11) 0.0212(12) 0.0206(12) 0.0066(9) 0.0039(10) 0.0036(9)
C4 0.0171(12) 0.0164(11) 0.0200(12) 0.0033(9) 0.0065(10) 0.0037(9)
C5 0.0149(11) 0.0135(10) 0.0138(11) 0.0021(8) 0.0058(9) -0.0004(8)
C6 0.0159(11) 0.0136(10) 0.0175(12) -0.0022(8) 0.0055(9) 0.0001(9)
C7 0.0157(11) 0.0126(10) 0.0133(10) -0.0013(8) 0.0061(9) -0.0021(8)
C8 0.0195(12) 0.0163(11) 0.0143(11) -0.0050(8) 0.0025(10) -0.0013(9)
C9 0.0224(14) 0.0384(16) 0.0312(16) -0.0205(12) -0.0022(12) -0.0026(12)
C10 0.0160(12) 0.0238(12) 0.0186(12) 0.0000(9) 0.0060(10) 0.0009(10)
C11 0.0156(12) 0.0329(14) 0.0212(13) 0.0029(10) 0.0006(10) 0.0006(11)
C12 0.0222(13) 0.0349(15) 0.0149(12) -0.0034(10) 0.0005(10) -0.0057(11)
C13 0.0232(13) 0.0264(13) 0.0125(12) -0.0029(9) 0.0068(10) -0.0035(10)
C14 0.0176(12) 0.0176(11) 0.0102(11) -0.0001(8) 0.0049(9) -0.0028(9)
C15 0.0192(12) 0.0201(11) 0.0129(11) -0.0018(8) 0.0073(9) 0.0007(9)
C16 0.0155(11) 0.0112(10) 0.0154(11) 0.0021(8) 0.0083(9) 0.0014(8)
C17 0.0148(12) 0.0221(12) 0.0194(12) 0.0001(9) 0.0084(10) 0.0042(9)
C18 0.0173(12) 0.0240(12) 0.0243(13) 0.0045(10) 0.0077(11) 0.0059(10)
N1 0.0137(9) 0.0125(9) 0.0149(9) -0.0021(7) 0.0046(8) -0.0018(7)
N2 0.0128(9) 0.0155(9) 0.0155(10) -0.0054(7) 0.0013(8) -0.0012(7)
N3 0.0125(9) 0.0163(9) 0.0170(10) -0.0065(7) 0.0018(8) 0.0004(8)
N4 0.0145(9) 0.0141(9) 0.0128(9) 0.0002(7) 0.0039(8) -0.0001(7)
N5 0.0152(10) 0.0158(9) 0.0121(9) 0.0006(7) 0.0055(8) -0.0002(8)
N6 0.0119(9) 0.0145(9) 0.0136(9) 0.0011(7) 0.0056(8) 0.0018(7)
N7 0.0121(9) 0.0183(10) 0.0155(10) -0.0015(7) 0.0050(8) 0.0014(8)
N8 0.0124(9) 0.0188(10) 0.0146(10) -0.0026(7) 0.0050(8) 0.0020(8)
S1 0.0118(3) 0.0132(2) 0.0117(3) -0.00263(19) 0.0036(2) 0.0001(2)
S2 0.0118(3) 0.0157(3) 0.0126(3) -0.00303(19) 0.0038(2) 0.0015(2)
Cu1 0.01147(14) 0.01253(13) 0.01086(14) -0.00265(9) 0.00223(11) 0.00093(10)
Cu2 0.01115(14) 0.01462(13) 0.01058(13) -0.00166(9) 0.00320(11) 0.00177(10)
I1 0.01592(8) 0.01817(8) 0.01208(8) -0.00343(5) 0.00513(6) -0.00055(5)
I2 0.01393(8) 0.01476(8) 0.01769(9) -0.00182(5) 0.00340(6) 0.00267(5)

loop_
_atom_type_symbol
_atom_type_description
_atom_type_scat_dispersion_real
_atom_type_scat_dispersion_imag
_atom_type_scat_source
C C 0.0033 0.0016 'International Tables Vol C Tables 4.2.6.8 and 6.1.1.4'
H H 0.0000 0.0000 'International Tables Vol C Tables 4.2.6.8 and 6.1.1.4'
N N 0.0061 0.0033 'International Tables Vol C Tables 4.2.6.8 and 6.1.1.4'
S S 0.1246 0.1234 'International Tables Vol C Tables 4.2.6.8 and 6.1.1.4'
Cu Cu 0.3201 1.2651 'International Tables Vol C Tables 4.2.6.8 and 6.1.1.4'
I I -0.4742 1.8119 'International Tables Vol C Tables 4.2.6.8 and 6.1.1.4'

loop_
_geom_angle_atom_site_label_1
_geom_angle_atom_site_label_2
_geom_angle_atom_site_label_3
_geom_angle
N4 C1 C2 122.2(2)
N4 C1 H1 118.9
C2 C1 H1 118.9
C3 C2 C1 119.1(2)
C3 C2 H2 120.5
C1 C2 H2 120.5
C2 C3 C4 119.3(2)
C2 C3 H3 120.3
C4 C3 H3 120.3
C3 C4 C5 119.0(2)
C3 C4 H4 120.5
C5 C4 H4 120.5
N4 C5 C4 121.5(2)
N4 C5 C6 114.9(2)
C4 C5 C6 123.5(2)
N1 C6 C5 116.4(2)
N1 C6 H6 121.8
C5 C6 H6 121.8
N2 C7 N3 117.7(2)
N2 C7 S1 124.94(18)
N3 C7 S1 117.31(17)
N3 C8 C9 110.2(2)
N3 C8 H8A 109.6
C9 C8 H8A 109.6
N3 C8 H8B 109.6
C9 C8 H8B 109.6
H8A C8 H8B 108.1
C8 C9 H9A 109.5
C8 C9 H9B 109.5
H9A C9 H9B 109.5
C8 C9 H9C 109.5
H9A C9 H9C 109.5
H9B C9 H9C 109.5
N5 C10 C11 122.7(2)
N5 C10 H10 118.6
C11 C10 H10 118.6
C12 C11 C10 118.6(2)
C12 C11 H11 120.7
C10 C11 H11 120.7
C11 C12 C13 119.7(2)
C11 C12 H12 120.1
C13 C12 H12 120.1
C12 C13 C14 118.6(2)
C12 C13 H13 120.7
C14 C13 H13 120.7
N5 C14 C13 121.9(2)
N5 C14 C15 115.1(2)
C13 C14 C15 123.0(2)
N6 C15 C14 116.3(2)
N6 C15 H15 121.8
C14 C15 H15 121.8
N7 C16 N8 117.9(2)
N7 C16 S2 125.13(18)
N8 C16 S2 117.00(17)
N8 C17 C18 111.0(2)
N8 C17 H17A 109.4
C18 C17 H17A 109.4
N8 C17 H17B 109.4
C18 C17 H17B 109.4
H17A C17 H17B 108.0
C17 C18 H18A 109.5
C17 C18 H18B 109.5
H18A C18 H18B 109.5
C17 C18 H18C 109.5
H18A C18 H18C 109.5
H18B C18 H18C 109.5
C6 N1 N2 119.63(19)
C6 N1 Cu1 115.76(16)
N2 N1 Cu1 124.59(15)
C7 N2 N1 111.70(18)
C7 N3 C8 122.6(2)
C7 N3 H31 117(2)
C8 N3 H31 120(2)
C1 N4 C5 118.8(2)
C1 N4 Cu1 128.56(16)
C5 N4 Cu1 112.42(15)
C10 N5 C14 118.5(2)
C10 N5 Cu2 129.31(16)
C14 N5 Cu2 112.15(16)
C15 N6 N7 119.49(19)
C15 N6 Cu2 115.69(16)
N7 N6 Cu2 124.82(14)
C16 N7 N6 111.34(18)
C16 N8 C17 122.3(2)
C16 N8 H81 120(2)
C17 N8 H81 118(2)
C7 S1 Cu1 95.56(8)
C7 S1 Cu2 95.49(8)
Cu1 S1 Cu2 84.62(3)
C16 S2 Cu2 95.59(8)
C16 S2 Cu1 94.35(7)
Cu2 S2 Cu1 83.03(3)
N1 Cu1 N4 80.47(8)
N1 Cu1 S1 83.12(6)
N4 Cu1 S1 163.59(6)
N1 Cu1 I1 159.49(6)
N4 Cu1 I1 99.16(6)
S1 Cu1 I1 96.23(3)
N1 Cu1 S2 104.79(6)
N4 Cu1 S2 90.31(6)
S1 Cu1 S2 93.80(3)
I1 Cu1 S2 95.72(3)
N6 Cu2 N5 80.66(8)
N6 Cu2 S2 83.09(6)
N5 Cu2 S2 163.67(6)
N6 Cu2 I2 157.42(6)
N5 Cu2 I2 98.76(6)
S2 Cu2 I2 95.63(2)
N6 Cu2 S1 104.96(6)
N5 Cu2 S1 90.02(6)
S2 Cu2 S1 95.70(3)
I2 Cu2 S1 97.60(2)

loop_
_geom_bond_atom_site_label_1
_geom_bond_atom_site_label_2
_geom_bond_distance
C1 N4 1.335(3)
C1 C2 1.388(3)
C1 H1 0.9500
C2 C3 1.383(4)
C2 H2 0.9500
C3 C4 1.383(3)
C3 H3 0.9500
C4 C5 1.387(3)
C4 H4 0.9500
C5 N4 1.365(3)
C5 C6 1.444(3)
C6 N1 1.288(3)
C6 H6 0.9500
C7 N2 1.318(3)
C7 N3 1.338(3)
C7 S1 1.763(2)
C8 N3 1.466(3)
C8 C9 1.513(3)
C8 H8A 0.9900
C8 H8B 0.9900
C9 H9A 0.9800
C9 H9B 0.9800
C9 H9C 0.9800
C10 N5 1.335(3)
C10 C11 1.385(4)
C10 H10 0.9500
C11 C12 1.383(4)
C11 H11 0.9500
C12 C13 1.383(4)
C12 H12 0.9500
C13 C14 1.390(3)
C13 H13 0.9500
C14 N5 1.360(3)
C14 C15 1.454(3)
C15 N6 1.284(3)
C15 H15 0.9500
C16 N7 1.321(3)
C16 N8 1.333(3)
C16 S2 1.762(2)
C17 N8 1.461(3)
C17 C18 1.519(3)
C17 H17A 0.9900
C17 H17B 0.9900
C18 H18A 0.9800
C18 H18B 0.9800
C18 H18C 0.9800
N1 N2 1.362(3)
N1 Cu1 1.9915(19)
N3 H31 0.861(17)
N4 Cu1 2.023(2)
N5 Cu2 2.028(2)
N6 N7 1.362(3)
N6 Cu2 1.9926(19)
N8 H81 0.850(17)
S1 Cu1 2.2731(7)
S1 Cu2 2.7085(8)
S2 Cu2 2.2724(8)
S2 Cu1 2.7781(8)
Cu1 I1 2.5912(9)
Cu2 I2 2.5976(5)

loop_
_geom_torsion_atom_site_label_1
_geom_torsion_atom_site_label_2
_geom_torsion_atom_site_label_3
_geom_torsion_atom_site_label_4
_geom_torsion
N4 C1 C2 C3 -0.4(4)
C1 C2 C3 C4 0.2(4)
C2 C3 C4 C5 -1.0(3)
C3 C4 C5 N4 2.0(3)
C3 C4 C5 C6 -177.6(2)
N4 C5 C6 N1 -1.8(3)
C4 C5 C6 N1 177.8(2)
N5 C10 C11 C12 -0.3(4)
C10 C11 C12 C13 -0.5(4)
C11 C12 C13 C14 0.7(4)
C12 C13 C14 N5 0.0(4)
C12 C13 C14 C15 179.6(2)
N5 C14 C15 N6 -1.0(3)
C13 C14 C15 N6 179.4(2)
C5 C6 N1 N2 179.38(19)
C5 C6 N1 Cu1 0.4(3)
N3 C7 N2 N1 178.16(19)
S1 C7 N2 N1 -2.3(3)
C6 N1 N2 C7 -179.2(2)
Cu1 N1 N2 C7 -0.3(3)
N2 C7 N3 C8 5.8(3)
S1 C7 N3 C8 -173.82(17)
C9 C8 N3 C7 -170.4(2)
C2 C1 N4 C5 1.3(3)
C2 C1 N4 Cu1 175.67(17)
C4 C5 N4 C1 -2.1(3)
C6 C5 N4 C1 177.6(2)
C4 C5 N4 Cu1 -177.37(17)
C6 C5 N4 Cu1 2.3(2)
C11 C10 N5 C14 1.0(4)
C11 C10 N5 Cu2 177.92(19)
C13 C14 N5 C10 -0.8(3)
C15 C14 N5 C10 179.5(2)
C13 C14 N5 Cu2 -178.22(18)
C15 C14 N5 Cu2 2.1(2)
C14 C15 N6 N7 178.95(19)
C14 C15 N6 Cu2 -0.7(3)
N8 C16 N7 N6 179.63(19)
S2 C16 N7 N6 -2.0(3)
C15 N6 N7 C16 -178.7(2)
Cu2 N6 N7 C16 0.9(3)
N7 C16 N8 C17 -0.1(3)
S2 C16 N8 C17 -178.56(17)
C18 C17 N8 C16 179.6(2)
N2 C7 S1 Cu1 3.2(2)
N3 C7 S1 Cu1 -177.27(17)
N2 C7 S1 Cu2 -82.0(2)
N3 C7 S1 Cu2 97.62(17)
N7 C16 S2 Cu2 1.9(2)
N8 C16 S2 Cu2 -179.68(16)
N7 C16 S2 Cu1 -81.46(19)
N8 C16 S2 Cu1 96.92(17)
